data_4036559
loop_
_publ_author_name
'Choe, Hyeonjeong'
'Pham, Thuy Trang'
'Lee, Joo Yun'
'Latif, Muhammad'
'Park, Haeil'
'Kang, Young Kee'
'Lee, Jongkook'

_publ_section_title
;
 Remote Stereoinductive Intramolecular Nitrile Oxide Cycloaddition:
 Asymmetric Total Synthesis and Structure Revision of
 (-)-11\b-Hydroxycurvularin.
;
_journal_issue 6
_journal_name_full 'The Journal of organic chemistry'
_journal_page_first 2612
_journal_page_last 2617
_journal_paper_doi 10.1021/acs.joc.5b02760
_journal_volume 81
_journal_year 2016
_chemical_formula_sum 'C16 H19 N O5'
_chemical_formula_weight 305.32
_space_group_IT_number 4
_space_group_name_Hall 'P 2yb'
_space_group_name_H-M_alt 'P 1 21 1'
_symmetry_cell_setting monoclinic
_symmetry_space_group_name_H-M 'P 1 21 1'
_atom_sites_solution_hydrogens geom
_atom_sites_solution_primary direct
_atom_sites_solution_secondary difmap
_audit_creation_method SHELXL-97
_cell_angle_alpha 90.00
_cell_angle_beta 92.012(2)
_cell_angle_gamma 90.00
_cell_formula_units_Z 2
_cell_length_a 7.2483(2)
_cell_length_b 7.3559(2)
_cell_length_c 13.6601(3)
_cell_measurement_reflns_used 5110
_cell_measurement_temperature 100(1)
_cell_measurement_theta_max 28.11
_cell_measurement_theta_min 2.98
_cell_volume 727.88(3)
_computing_cell_refinement 'Bruker SAINT'
_computing_data_collection 'Bruker APEX2'
_computing_data_reduction 'Bruker SAINT'
_computing_molecular_graphics 'Bruker SHELXTL'
_computing_publication_material 'Bruker SHELXTL'
_computing_structure_refinement 'SHELXL-97 (Sheldrick, 2008)'
_computing_structure_solution 'SHELXS-97 (Sheldrick, 2008)'
_diffrn_ambient_temperature 100(1)
_diffrn_measured_fraction_theta_full 0.998
_diffrn_measured_fraction_theta_max 0.998
_diffrn_measurement_device_type 'Bruker APEX-II CCD'
_diffrn_measurement_method '\f and \w scans'
_diffrn_radiation_monochromator graphite
_diffrn_radiation_source 'fine-focus sealed tube'
_diffrn_radiation_type MoK\a
_diffrn_radiation_wavelength 0.71073
_diffrn_reflns_av_R_equivalents 0.0313
_diffrn_reflns_av_sigmaI/netI 0.0337
_diffrn_reflns_limit_h_max 9
_diffrn_reflns_limit_h_min -9
_diffrn_reflns_limit_k_max 9
_diffrn_reflns_limit_k_min -9
_diffrn_reflns_limit_l_max 18
_diffrn_reflns_limit_l_min -16
_diffrn_reflns_number 13151
_diffrn_reflns_theta_full 28.41
_diffrn_reflns_theta_max 28.41
_diffrn_reflns_theta_min 1.49
_exptl_absorpt_coefficient_mu 0.104
_exptl_absorpt_correction_T_max 0.9897
_exptl_absorpt_correction_T_min 0.9795
_exptl_absorpt_correction_type multi-scan
_exptl_absorpt_process_details 'Bruker SADABS'
_exptl_crystal_colour silver
_exptl_crystal_density_diffrn 1.393
_exptl_crystal_density_meas ?
_exptl_crystal_density_method 'not measured'
_exptl_crystal_description block
_exptl_crystal_F_000 324
_exptl_crystal_size_max 0.20
_exptl_crystal_size_mid 0.14
_exptl_crystal_size_min 0.10
_refine_diff_density_max 0.179
_refine_diff_density_min -0.160
_refine_diff_density_rms 0.037
_refine_ls_abs_structure_details 'Flack H D (1983), Acta Cryst. A39, 876-881'
_refine_ls_abs_structure_Flack 0.4(7)
_refine_ls_extinction_method none
_refine_ls_goodness_of_fit_ref 1.039
_refine_ls_hydrogen_treatment refxyz
_refine_ls_matrix_type full
_refine_ls_number_parameters 199
_refine_ls_number_reflns 3632
_refine_ls_number_restraints 1
_refine_ls_restrained_S_all 1.039
_refine_ls_R_factor_all 0.0382
_refine_ls_R_factor_gt 0.0341
_refine_ls_shift/su_max 0.000
_refine_ls_shift/su_mean 0.000
_refine_ls_structure_factor_coef Fsqd
_refine_ls_weighting_details 'calc w=1/[\s^2^(Fo^2^)+(0.0314P)^2^+0.1464P] where P=(Fo^2^+2Fc^2^)/3'
_refine_ls_weighting_scheme calc
_refine_ls_wR_factor_gt 0.0723
_refine_ls_wR_factor_ref 0.0746
_reflns_number_gt 3379
_reflns_number_total 3632
_reflns_threshold_expression >2sigma(I)
_cod_data_source_file Compound_10.cif
_cod_data_source_block 20120906lt_0m
_cod_depositor_comments
;
The following automatic conversions were performed:

data item '_symmetry_cell_setting' value 'Monoclinic' was changed to
'monoclinic' in accordance with the
/home/saulius/struct/COD-crude-data/automatic-downloads/DataCite-retrospective/ACS/depositions/lib/dictionaries/cif_core.dic
dictionary named 'cif_core.dic' version 2.4.2 last updated on
2011-04-26.

data item '_exptl_crystal_density_meas' value 'none' was changed to
'?' -- the value is perceived as not measured.

Automatic conversion script
Id: cif_fix_values 6909 2019-04-08 15:41:33Z antanas 
;
_cod_original_sg_symbol_H-M P2(1)
_cod_database_code 4036559

loop_
_symmetry_equiv_pos_as_xyz
'x, y, z'
'-x, y+1/2, -z'

loop_
_atom_site_label
_atom_site_type_symbol
_atom_site_fract_x
_atom_site_fract_y
_atom_site_fract_z
_atom_site_U_iso_or_equiv
_atom_site_adp_type
_atom_site_occupancy
_atom_site_symmetry_multiplicity
_atom_site_calc_flag
_atom_site_refinement_flags
C1 C 0.10869(19) 0.31021(18) 0.70048(10) 0.0170(3) Uani 1 1 d .
C2 C 0.00244(18) 0.19286(19) 0.62766(10) 0.0169(3) Uani 1 1 d .
H2A H -0.1097 0.2588 0.6042 0.020 Uiso 1 1 calc R
H2B H -0.0376 0.0806 0.6608 0.020 Uiso 1 1 calc R
C3 C 0.11489(19) 0.14182(17) 0.54077(11) 0.0157(3) Uani 1 1 d .
C4 C 0.04750(19) 0.19124(18) 0.44867(10) 0.0166(3) Uani 1 1 d .
H4A H -0.0706 0.2466 0.4416 0.020 Uiso 1 1 calc R
C5 C 0.15091(19) 0.16072(18) 0.36603(11) 0.0166(3) Uani 1 1 d .
C6 C 0.32472(19) 0.08173(19) 0.37612(11) 0.0178(3) Uani 1 1 d .
H6A H 0.3965 0.0621 0.3202 0.021 Uiso 1 1 calc R
C7 C 0.39276(18) 0.03173(18) 0.46865(11) 0.0170(3) Uani 1 1 d .
C8 C 0.28758(18) 0.05494(17) 0.55245(10) 0.0152(3) Uani 1 1 d .
C9 C 0.36182(18) -0.00218(17) 0.64984(10) 0.0153(3) Uani 1 1 d .
C10 C 0.55442(19) 0.03162(19) 0.69031(10) 0.0180(3) Uani 1 1 d .
H10A H 0.5850 0.1628 0.6898 0.022 Uiso 1 1 calc R
H10B H 0.6469 -0.0358 0.6529 0.022 Uiso 1 1 calc R
C11 C 0.54428(19) -0.0409(2) 0.79507(10) 0.0192(3) Uani 1 1 d .
H11A H 0.6329 -0.1444 0.8032 0.023 Uiso 1 1 calc R
C12 C 0.5859(2) 0.0972(2) 0.87591(11) 0.0222(3) Uani 1 1 d .
H12A H 0.7182 0.1301 0.8742 0.027 Uiso 1 1 calc R
H12B H 0.5662 0.0379 0.9397 0.027 Uiso 1 1 calc R
C13 C 0.4720(2) 0.2727(2) 0.87131(11) 0.0213(3) Uani 1 1 d .
H13A H 0.4550 0.3098 0.8019 0.026 Uiso 1 1 calc R
H13B H 0.5427 0.3700 0.9059 0.026 Uiso 1 1 calc R
C14 C 0.2811(2) 0.2571(2) 0.91644(11) 0.0210(3) Uani 1 1 d .
H14A H 0.2353 0.1312 0.9073 0.025 Uiso 1 1 calc R
H14B H 0.2947 0.2799 0.9878 0.025 Uiso 1 1 calc R
C15 C 0.13786(19) 0.3886(2) 0.87249(10) 0.0196(3) Uani 1 1 d .
H15A H 0.2001 0.5006 0.8485 0.024 Uiso 1 1 calc R
C16 C -0.0132(2) 0.4398(2) 0.94134(11) 0.0246(3) Uani 1 1 d .
H16A H -0.0993 0.5242 0.9082 0.037 Uiso 1 1 calc R
H16B H 0.0418 0.4982 0.9999 0.037 Uiso 1 1 calc R
H16C H -0.0797 0.3301 0.9604 0.037 Uiso 1 1 calc R
O1 O 0.04276(14) 0.29359(14) 0.78976(7) 0.0194(2) Uani 1 1 d .
O2 O 0.23685(13) 0.40921(14) 0.68129(7) 0.0195(2) Uani 1 1 d .
O3 O 0.08737(14) 0.21143(13) 0.27473(7) 0.0195(2) Uani 1 1 d .
H3 H -0.0185 0.2569 0.2784 0.029 Uiso 1 1 calc R
O4 O 0.56353(14) -0.04212(14) 0.48285(8) 0.0227(2) Uani 1 1 d .
H4 H 0.6148 -0.0507 0.4288 0.034 Uiso 1 1 calc R
O5 O 0.35547(13) -0.11237(14) 0.80114(7) 0.0201(2) Uani 1 1 d .
N1 N 0.25823(16) -0.08272(16) 0.71100(9) 0.0178(2) Uani 1 1 d .

loop_
_atom_site_aniso_label
_atom_site_aniso_U_11
_atom_site_aniso_U_22
_atom_site_aniso_U_33
_atom_site_aniso_U_23
_atom_site_aniso_U_13
_atom_site_aniso_U_12
C1 0.0140(7) 0.0141(6) 0.0230(7) 0.0000(5) 0.0031(5) 0.0035(5)
C2 0.0104(6) 0.0176(6) 0.0228(7) -0.0014(5) 0.0031(5) 0.0013(5)
C3 0.0115(7) 0.0122(6) 0.0234(7) -0.0019(5) 0.0027(5) -0.0021(5)
C4 0.0117(6) 0.0138(6) 0.0244(7) -0.0007(5) 0.0003(5) 0.0009(5)
C5 0.0161(7) 0.0119(6) 0.0218(7) 0.0010(5) -0.0005(5) -0.0030(5)
C6 0.0164(7) 0.0156(6) 0.0214(7) -0.0013(5) 0.0026(5) -0.0006(5)
C7 0.0127(7) 0.0128(6) 0.0255(7) -0.0001(5) 0.0023(5) 0.0010(5)
C8 0.0138(7) 0.0107(6) 0.0210(7) 0.0001(5) 0.0010(5) -0.0001(5)
C9 0.0128(6) 0.0115(6) 0.0218(7) -0.0027(5) 0.0026(5) 0.0020(5)
C10 0.0123(6) 0.0195(7) 0.0222(7) -0.0006(5) 0.0015(5) 0.0000(5)
C11 0.0126(7) 0.0210(7) 0.0239(7) 0.0019(5) -0.0006(5) 0.0003(5)
C12 0.0161(7) 0.0265(8) 0.0241(8) 0.0002(6) -0.0012(6) -0.0004(6)
C13 0.0161(7) 0.0211(7) 0.0267(8) -0.0022(6) 0.0015(6) -0.0018(6)
C14 0.0176(7) 0.0220(7) 0.0235(7) -0.0013(6) 0.0023(6) -0.0018(6)
C15 0.0172(7) 0.0200(7) 0.0218(7) -0.0041(6) 0.0013(5) -0.0033(6)
C16 0.0208(8) 0.0264(8) 0.0269(8) -0.0070(6) 0.0031(6) 0.0018(6)
O1 0.0172(5) 0.0211(5) 0.0201(5) -0.0027(4) 0.0043(4) -0.0036(4)
O2 0.0146(5) 0.0195(5) 0.0247(5) 0.0004(4) 0.0034(4) -0.0023(4)
O3 0.0156(5) 0.0219(5) 0.0209(5) 0.0020(4) -0.0006(4) 0.0011(4)
O4 0.0168(5) 0.0278(6) 0.0239(5) 0.0028(4) 0.0057(4) 0.0101(4)
O5 0.0168(5) 0.0220(5) 0.0213(5) 0.0030(4) -0.0018(4) -0.0024(4)
N1 0.0167(6) 0.0160(6) 0.0206(6) 0.0006(5) -0.0006(5) 0.0004(5)

loop_
_atom_type_symbol
_atom_type_description
_atom_type_scat_dispersion_real
_atom_type_scat_dispersion_imag
_atom_type_scat_source
C C 0.0033 0.0016 'International Tables Vol C Tables 4.2.6.8 and 6.1.1.4'
H H 0.0000 0.0000 'International Tables Vol C Tables 4.2.6.8 and 6.1.1.4'
N N 0.0061 0.0033 'International Tables Vol C Tables 4.2.6.8 and 6.1.1.4'
O O 0.0106 0.0060 'International Tables Vol C Tables 4.2.6.8 and 6.1.1.4'

loop_
_geom_angle_atom_site_label_1
_geom_angle_atom_site_label_2
_geom_angle_atom_site_label_3
_geom_angle
O2 C1 O1 123.64(13)
O2 C1 C2 125.23(12)
O1 C1 C2 111.12(12)
C1 C2 C3 112.55(11)
C1 C2 H2A 109.1
C3 C2 H2A 109.1
C1 C2 H2B 109.1
C3 C2 H2B 109.1
H2A C2 H2B 107.8
C4 C3 C8 120.42(13)
C4 C3 C2 117.82(12)
C8 C3 C2 121.68(13)
C3 C4 C5 120.76(13)
C3 C4 H4A 119.6
C5 C4 H4A 119.6
O3 C5 C6 118.69(12)
O3 C5 C4 121.42(12)
C6 C5 C4 119.87(13)
C5 C6 C7 119.49(13)
C5 C6 H6A 120.3
C7 C6 H6A 120.3
O4 C7 C6 121.85(13)
O4 C7 C8 116.67(13)
C6 C7 C8 121.48(12)
C7 C8 C3 117.84(13)
C7 C8 C9 120.45(12)
C3 C8 C9 121.63(12)
N1 C9 C8 120.84(12)
N1 C9 C10 113.12(12)
C8 C9 C10 125.98(12)
C9 C10 C11 102.21(11)
C9 C10 H10A 111.3
C11 C10 H10A 111.3
C9 C10 H10B 111.3
C11 C10 H10B 111.3
H10A C10 H10B 109.2
O5 C11 C12 111.01(11)
O5 C11 C10 104.62(10)
C12 C11 C10 115.50(12)
O5 C11 H11A 108.5
C12 C11 H11A 108.5
C10 C11 H11A 108.5
C11 C12 C13 116.08(12)
C11 C12 H12A 108.3
C13 C12 H12A 108.3
C11 C12 H12B 108.3
C13 C12 H12B 108.3
H12A C12 H12B 107.4
C12 C13 C14 114.28(12)
C12 C13 H13A 108.7
C14 C13 H13A 108.7
C12 C13 H13B 108.7
C14 C13 H13B 108.7
H13A C13 H13B 107.6
C15 C14 C13 113.82(12)
C15 C14 H14A 108.8
C13 C14 H14A 108.8
C15 C14 H14B 108.8
C13 C14 H14B 108.8
H14A C14 H14B 107.7
O1 C15 C16 105.32(11)
O1 C15 C14 107.07(11)
C16 C15 C14 114.18(12)
O1 C15 H15A 110.0
C16 C15 H15A 110.0
C14 C15 H15A 110.0
C15 C16 H16A 109.5
C15 C16 H16B 109.5
H16A C16 H16B 109.5
C15 C16 H16C 109.5
H16A C16 H16C 109.5
H16B C16 H16C 109.5
C1 O1 C15 118.95(11)
C5 O3 H3 109.5
C7 O4 H4 109.5
N1 O5 C11 109.40(9)
C9 N1 O5 110.60(11)

loop_
_geom_bond_atom_site_label_1
_geom_bond_atom_site_label_2
_geom_bond_distance
C1 O2 1.2162(17)
C1 O1 1.3311(17)
C1 C2 1.5080(19)
C2 C3 1.5107(18)
C2 H2A 0.9900
C2 H2B 0.9900
C3 C4 1.382(2)
C3 C8 1.4095(18)
C4 C5 1.3949(19)
C4 H4A 0.9500
C5 O3 1.3662(17)
C5 C6 1.3898(19)
C6 C7 1.390(2)
C6 H6A 0.9500
C7 O4 1.3594(16)
C7 C8 1.4079(19)
C8 C9 1.478(2)
C9 N1 1.2872(18)
C9 C10 1.5040(19)
C10 C11 1.532(2)
C10 H10A 0.9900
C10 H10B 0.9900
C11 O5 1.4711(17)
C11 C12 1.523(2)
C11 H11A 1.0000
C12 C13 1.532(2)
C12 H12A 0.9900
C12 H12B 0.9900
C13 C14 1.539(2)
C13 H13A 0.9900
C13 H13B 0.9900
C14 C15 1.527(2)
C14 H14A 0.9900
C14 H14B 0.9900
C15 O1 1.4785(17)
C15 C16 1.5157(19)
C15 H15A 1.0000
C16 H16A 0.9800
C16 H16B 0.9800
C16 H16C 0.9800
O3 H3 0.8400
O4 H4 0.8400
O5 N1 1.4140(15)

loop_
_geom_hbond_atom_site_label_D
_geom_hbond_atom_site_label_H
_geom_hbond_atom_site_label_A
_geom_hbond_distance_DH
_geom_hbond_distance_HA
_geom_hbond_distance_DA
_geom_hbond_angle_DHA
_geom_hbond_site_symmetry_A
O3 H3 N1 0.84 2.11 2.9394(15) 169.4 2_556
O4 H4 O2 0.84 1.90 2.7344(14) 170.3 2_646

loop_
_geom_torsion_atom_site_label_1
_geom_torsion_atom_site_label_2
_geom_torsion_atom_site_label_3
_geom_torsion_atom_site_label_4
_geom_torsion
O2 C1 C2 C3 25.84(19)
O1 C1 C2 C3 -154.86(11)
C1 C2 C3 C4 -121.51(14)
C1 C2 C3 C8 55.30(16)
C8 C3 C4 C5 -1.8(2)
C2 C3 C4 C5 175.09(12)
C3 C4 C5 O3 -178.95(12)
C3 C4 C5 C6 -0.8(2)
O3 C5 C6 C7 179.06(13)
C4 C5 C6 C7 0.8(2)
C5 C6 C7 O4 -178.45(13)
C5 C6 C7 C8 1.7(2)
O4 C7 C8 C3 176.03(12)
C6 C7 C8 C3 -4.09(19)
O4 C7 C8 C9 -0.92(18)
C6 C7 C8 C9 178.97(13)
C4 C3 C8 C7 4.10(19)
C2 C3 C8 C7 -172.62(12)
C4 C3 C8 C9 -178.99(12)
C2 C3 C8 C9 4.29(19)
C7 C8 C9 N1 -138.81(14)
C3 C8 C9 N1 44.36(18)
C7 C8 C9 C10 44.08(19)
C3 C8 C9 C10 -132.74(14)
N1 C9 C10 C11 -2.41(16)
C8 C9 C10 C11 174.89(12)
C9 C10 C11 O5 2.16(14)
C9 C10 C11 C12 -120.18(13)
O5 C11 C12 C13 -64.95(16)
C10 C11 C12 C13 53.91(17)
C11 C12 C13 C14 83.12(16)
C12 C13 C14 C15 -152.82(13)
C13 C14 C15 O1 90.80(14)
C13 C14 C15 C16 -153.05(13)
O2 C1 O1 C15 -5.0(2)
C2 C1 O1 C15 175.73(11)
C16 C15 O1 C1 147.06(12)
C14 C15 O1 C1 -91.05(14)
C12 C11 O5 N1 123.77(12)
C10 C11 O5 N1 -1.45(14)
C8 C9 N1 O5 -175.84(11)
C10 C9 N1 O5 1.61(16)
C11 O5 N1 C9 -0.04(14)
